data_2001309
loop_
_publ_author_name
'Chiaroni, A.'
'Riche, C.'
'Guerrier, L.'
'Royer, J.'
'Grierson, D. S.'
'Husson, H.-P.'

_publ_section_title
;
 X-ray diffraction analysis of two
 hexahydropyrido[2,1-<i>b</i>][1,3,4]oxadiazines: evidence for the
 effect of steric congestion on anion formation at the aminonitrile
 centre
;
_journal_issue 10
_journal_name_full 'Acta Crystallographica Section C'
_journal_page_first 1786
_journal_page_last 1789
_journal_paper_doi 10.1107/S0108270193002136
_journal_volume 49
_journal_year 1993
_chemical_formula_moiety 'C16 H21 N3 O1'
_chemical_formula_sum 'C16 H21 N3 O'
_chemical_formula_weight 271.36
_chemical_name_systematic
;
2H,3H-2-phenyl-3,4-dimethyl-6-carbonitrile 2R-[2\a,3\a,6\b,9\a]-
hexahydropyrido [2,1-b][1,3,4] oxadiazin
;
_space_group_IT_number 19
_symmetry_cell_setting orthorhombic
_symmetry_space_group_name_Hall 'P 2ac 2ab'
_symmetry_space_group_name_H-M 'P 21 21 21'
_atom_type_scat_source IntTabIV
_cell_angle_alpha 90.00
_cell_angle_beta 90.00
_cell_angle_gamma 90.00
_cell_formula_units_Z 4
_cell_length_a 8.934(3)
_cell_length_b 11.556(4)
_cell_length_c 14.884(6)
_cell_measurement_reflns_used 24
_cell_measurement_temperature 293
_cell_measurement_theta_max 45.6
_cell_measurement_theta_min 5.9
_cell_volume 1536.6(10)
_computing_data_collection 'Philips  PW1100/20 software 1974'
_computing_data_reduction 'PHIL (Riche, 1981)'
_computing_molecular_graphics 'R3M  (Riche,1983)  ORTEP (Johnson, 1965)'
_computing_publication_material 'ACTACIF (Riche, 1992)'
_computing_structure_refinement 'SHELX76   (Sheldrick, 1976)'
_computing_structure_solution 'SHELXS86  (Sheldrick, 1986)'
_diffrn_ambient_temperature 293
_diffrn_measurement_device 'Philips PW100 diffractometer'
_diffrn_measurement_method \q/2\q
_diffrn_radiation_monochromator graphite
_diffrn_radiation_source 'X-ray tube'
_diffrn_radiation_type 'Cu K\a'
_diffrn_radiation_wavelength 1.5418
_diffrn_reflns_av_R_equivalents 0.044
_diffrn_reflns_limit_h_max 10
_diffrn_reflns_limit_h_min -10
_diffrn_reflns_limit_k_max 13
_diffrn_reflns_limit_k_min -13
_diffrn_reflns_limit_l_max 17
_diffrn_reflns_limit_l_min 0
_diffrn_reflns_number 5557
_diffrn_reflns_theta_max 67.94
_diffrn_reflns_theta_min 2.97
_diffrn_standards_decay_% 0
_diffrn_standards_interval_time 180
_diffrn_standards_number 3
_exptl_absorpt_coefficient_mu 0.56
_exptl_absorpt_correction_type none
_exptl_crystal_colour colourless
_exptl_crystal_density_diffrn 1.17
_exptl_crystal_description prism
_exptl_crystal_F_000 584.00
_exptl_crystal_size_max 0.20
_exptl_crystal_size_mid 0.30
_exptl_crystal_size_min 0.50
_refine_diff_density_max 0.14
_refine_diff_density_min -0.19
_refine_ls_goodness_of_fit_obs 0.82
_refine_ls_hydrogen_treatment refxyz
_refine_ls_matrix_type full
_refine_ls_number_parameters 244
_refine_ls_number_reflns 1473
_refine_ls_R_factor_obs 0.041
_refine_ls_shift/esd_max 0.09
_refine_ls_structure_factor_coef F
_refine_ls_weighting_details 'w = 1/[\s^2^(F)+ 0.0053F^2^]'
_refine_ls_weighting_scheme calc
_refine_ls_wR_factor_obs 0.060
_reflns_number_observed 1473
_reflns_number_total 1618
_reflns_observed_criterion I>3.0\s(I)
_cod_data_source_file pa1042.cif
_cod_data_source_block 2R-oxadiazin
_cod_depositor_comments
;
 Adding the _atom_site_type_symbol data item.

 Antanas Vaitkus,
 2017-01-28

The following automatic conversions were performed:
'_refine_ls_matrix_type' value 'Full' changed to 'full' according to
'/home/saulius/struct/CIF-dictionaries/cif_core.dic' dictionary named
'cif_core.dic' version 2.4.1 from 2010-06-29.

Automatic conversion script
Id: cif_fix_enum 1527 2010-12-29 10:47:43Z saulius 

The following automatic conversions were performed:

'_refine_ls_matrix_type' value 'Full' changed to 'full' according to
/home/saulius/struct/CIF-dictionaries/cif_core.dic dictionary named
'cif_core.dic' version 2.4.1 from 2010-06-29.

Automatic conversion script
Id: cif_fix_values 1715 2011-07-08 13:25:40Z adriana 

The following automatic conversions were performed:

'_refine_ls_weighting_scheme' value 'calc w = 1/[\s^2^(F)+
0.0053F^2^]' was changed to 'calc'. New tag
'_refine_ls_weighting_details' was created. The value of the new tag
was set to 'w = 1/[\s^2^(F)+ 0.0053F^2^]'.

Automatic conversion script
Id: cif_fix_values 3143 2015-03-26 13:38:13Z robertas 
;
_cod_original_cell_volume 1536.6(9)
_cod_original_formula_sum 'C16 H21 N3 O1'
_cod_database_code 2001309

loop_
_symmetry_equiv_pos_as_xyz
+x,+y,+z
1/2-x,-y,1/2+z
1/2+x,1/2-y,-z
-x,1/2+y,1/2-z

loop_
_atom_site_aniso_label
_atom_site_aniso_U_11
_atom_site_aniso_U_22
_atom_site_aniso_U_33
_atom_site_aniso_U_12
_atom_site_aniso_U_13
_atom_site_aniso_U_23
O1 0.0785(10) 0.0511(8) 0.0457(8) 0.0150(7) -0.0021(7) -0.0022(6)
C2 0.0677(12) 0.0472(10) 0.0439(9) 0.0010(9) -0.0067(9) -0.0026(9)
C3 0.0572(11) 0.0474(9) 0.0457(11) 0.0021(8) -0.0009(8) 0.0018(8)
N4 0.0632(10) 0.0484(9) 0.0489(9) -0.0049(8) 0.0003(8) 0.0015(8)
N5 0.0805(12) 0.0472(8) 0.0457(9) 0.0034(9) -0.0049(8) -0.0027(7)
C6 0.0690(12) 0.0581(11) 0.0477(11) 0.0051(11) -0.0020(10) 0.0011(9)
C7 0.0913(19) 0.0787(17) 0.0603(15) 0.0272(16) -0.0118(14) -0.0017(13)
C8 0.111(2) 0.102(2) 0.0682(18) 0.053(2) -0.0058(17) -0.0030(16)
C9 0.142(3) 0.0619(14) 0.0583(14) 0.0396(19) -0.0022(17) -0.0052(12)
C9a 0.1037(19) 0.0452(10) 0.0471(11) 0.0113(12) -0.0065(12) -0.0039(8)
C11 0.0633(11) 0.0492(10) 0.0419(10) 0.0041(9) -0.0007(8) -0.0036(8)
C12 0.0617(12) 0.0629(13) 0.0504(11) 0.0059(10) -0.0028(10) 0.0016(10)
C13 0.0880(17) 0.0636(13) 0.0500(12) 0.0147(13) -0.0051(11) 0.0034(11)
C14 0.102(2) 0.0620(13) 0.0463(11) 0.0018(14) 0.0092(12) 0.0047(10)
C15 0.0784(16) 0.0772(15) 0.0584(13) -0.0058(13) 0.0082(13) -0.0007(12)
C16 0.0637(13) 0.0684(13) 0.0537(11) 0.0037(11) 0.0009(10) 0.0020(10)
C17 0.0730(14) 0.0469(10) 0.0521(11) -0.0031(10) 0.0048(10) -0.0034(9)
C18 0.0786(15) 0.0691(14) 0.0686(16) -0.0225(13) -0.0046(13) 0.0060(13)
C19 0.0697(12) 0.0662(13) 0.0509(12) -0.0065(11) 0.0007(11) -0.0024(10)
N20 0.0984(17) 0.0964(18) 0.0574(12) -0.0177(15) 0.0078(12) -0.0197(12)

loop_
_atom_site_label
_atom_site_type_symbol
_atom_site_fract_x
_atom_site_fract_y
_atom_site_fract_z
_atom_site_U_iso_or_equiv
_atom_site_thermal_displace_type
_atom_site_calc_flag
_atom_site_calc_attached_atom
O1 O 0.0003(2) 0.50260(10) 0.45700(10) 0.0580(10) Uani ? ?
C2 C -0.1324(3) 0.5661(2) 0.43490(10) 0.053(2) Uani ? ?
C3 C -0.1913(3) 0.6257(2) 0.52080(10) 0.050(2) Uani ? ?
N4 N -0.2102(2) 0.5411(2) 0.59570(10) 0.054(2) Uani ? ?
N5 N -0.0894(2) 0.4592(2) 0.60500(10) 0.058(2) Uani ? ?
C6 C 0.0293(3) 0.5080(2) 0.6602(2) 0.058(2) Uani ? ?
C7 C 0.1541(4) 0.4188(3) 0.6768(2) 0.077(3) Uani ? ?
C8 C 0.2169(5) 0.3811(4) 0.5868(2) 0.093(4) Uani ? ?
C9 C 0.0931(5) 0.3310(3) 0.5297(2) 0.087(4) Uani ? ?
C9a C -0.0385(4) 0.4123(2) 0.5189(2) 0.065(2) Uani ? ?
C11 C -0.1001(3) 0.6514(2) 0.36060(10) 0.051(2) Uani ? ?
C12 C -0.2189(3) 0.6993(2) 0.3131(2) 0.058(2) Uani ? ?
C13 C -0.1934(4) 0.7825(2) 0.2482(2) 0.067(2) Uani ? ?
C14 C -0.0490(4) 0.8193(2) 0.2303(2) 0.070(3) Uani ? ?
C15 C 0.0702(3) 0.7702(3) 0.2756(2) 0.071(3) Uani ? ?
C16 C 0.0448(3) 0.6869(2) 0.3406(2) 0.062(2) Uani ? ?
C17 C -0.0956(3) 0.7292(2) 0.5485(2) 0.057(2) Uani ? ?
C18 C -0.3539(4) 0.4803(3) 0.5925(2) 0.072(3) Uani ? ?
C19 C -0.0351(3) 0.5475(2) 0.7457(2) 0.062(2) Uani ? ?
N20 N -0.0763(3) 0.5790(3) 0.8138(2) 0.084(3) Uani ? ?
H2 H -0.201(3) 0.508(2) 0.413(2) 0.058 Uiso ? ?
H3 H -0.290(3) 0.652(2) 0.504(2) 0.055 Uiso ? ?
H6 H 0.070(3) 0.580(3) 0.634(2) 0.064 Uiso ? ?
H7a H 0.105(4) 0.344(3) 0.710(2) 0.084 Uiso ? ?
H7b H 0.216(4) 0.455(3) 0.714(3) 0.084 Uiso ? ?
H8a H 0.291(4) 0.321(4) 0.596(3) 0.102 Uiso ? ?
H8b H 0.259(5) 0.451(4) 0.550(3) 0.102 Uiso ? ?
H9a H 0.117(4) 0.298(3) 0.463(3) 0.096 Uiso ? ?
H9b H 0.052(4) 0.266(4) 0.561(3) 0.096 Uiso ? ?
HC9a H -0.130(4) 0.376(3) 0.492(3) 0.082 Uiso ? ?
H12 H -0.313(3) 0.675(3) 0.326(2) 0.064 Uiso ? ?
H13 H -0.265(3) 0.816(3) 0.212(2) 0.074 Uiso ? ?
H14 H -0.037(4) 0.874(3) 0.177(2) 0.077 Uiso ? ?
H15 H 0.179(4) 0.803(3) 0.259(3) 0.088 Uiso ? ?
H16 H 0.129(4) 0.656(2) 0.368(2) 0.068 Uiso ? ?
H17a H 0.012(4) 0.712(3) 0.546(2) 0.063 Uiso ? ?
H17b H -0.127(4) 0.797(2) 0.506(2) 0.063 Uiso ? ?
H17c H -0.119(3) 0.747(2) 0.608(2) 0.063 Uiso ? ?
H18a H -0.354(4) 0.421(3) 0.538(2) 0.080 Uiso ? ?
H18b H -0.444(4) 0.547(3) 0.590(2) 0.080 Uiso ? ?
H18c H -0.352(4) 0.428(3) 0.642(2) 0.080 Uiso ? ?

loop_
_geom_angle_atom_site_label_1
_geom_angle_atom_site_label_2
_geom_angle_atom_site_label_3
_geom_angle_site_symmetry_1
_geom_angle_site_symmetry_2
_geom_angle_site_symmetry_3
_geom_angle
_geom_angle_publ_flag
C2 O1 C9a . . . 108.7(2) yes
O1 C2 C3 . . . 108.7(2) yes
O1 C2 C11 . . . 110.2(2) yes
O1 C2 H2 . . . 104.4(16) ?
C3 C2 C11 . . . 112.3(2) yes
C3 C2 H2 . . . 112.3(16) ?
C11 C2 H2 . . . 108.6(16) ?
C2 C3 N4 . . . 111.4(2) yes
C2 C3 C17 . . . 112.5(2) yes
C2 C3 H3 . . . 103.7(17) ?
N4 C3 C17 . . . 112.0(2) yes
N4 C3 H3 . . . 107.5(17) ?
C17 C3 H3 . . . 109.4(17) ?
C3 N4 N5 . . . 114.6(2) yes
C3 N4 C18 . . . 112.9(2) yes
N5 N4 C18 . . . 110.2(2) yes
N4 N5 C6 . . . 110.2(2) yes
N4 N5 C9a . . . 113.0(2) yes
C6 N5 C9a . . . 114.3(2) yes
N5 C6 C7 . . . 111.1(2) yes
N5 C6 C19 . . . 108.9(2) yes
N5 C6 H6 . . . 111.9(17) ?
C7 C6 C19 . . . 110.6(2) yes
C7 C6 H6 . . . 111.1(17) ?
C19 C6 H6 . . . 102.9(17) ?
C6 C7 C8 . . . 108.6(3) yes
C6 C7 H7a . . . 108.1(19) ?
C6 C7 H7b . . . 104.(2) ?
C8 C7 H7a . . . 108.5(19) ?
C8 C7 H7b . . . 117.(2) ?
H7a C7 H7b . . . 111.(3) ?
C7 C8 C9 . . . 109.7(3) yes
C7 C8 H8a . . . 110.(3) ?
C7 C8 H8b . . . 112.(2) ?
C9 C8 H8a . . . 108.(3) ?
C9 C8 H8b . . . 105.(2) ?
H8a C8 H8b . . . 112.(4) ?
C8 C9 C9a . . . 113.0(3) yes
C8 C9 H9a . . . 120.(2) ?
C8 C9 H9b . . . 108.(2) ?
C9a C9 H9a . . . 106.(2) ?
C9a C9 H9b . . . 104.(2) ?
H9a C9 H9b . . . 104.(3) ?
O1 C9a N5 . . . 111.6(2) yes
O1 C9a C9 . . . 109.4(2) yes
O1 C9a HC9a . . . 105.(2) ?
N5 C9a C9 . . . 112.2(2) yes
N5 C9a HC9a . . . 105.(2) ?
C9 C9a HC9a . . . 114.(2) ?
C2 C11 C12 . . . 119.2(2) yes
C2 C11 C16 . . . 121.8(2) yes
C12 C11 C16 . . . 119.0(2) yes
C11 C12 C13 . . . 120.5(2) yes
C11 C12 H12 . . . 118.3(19) ?
C13 C12 H12 . . . 121.2(19) ?
C12 C13 C14 . . . 120.1(3) yes
C12 C13 H13 . . . 126.(2) ?
C14 C13 H13 . . . 114.(2) ?
C13 C14 C15 . . . 119.8(3) yes
C13 C14 H14 . . . 116.0(19) ?
C15 C14 H14 . . . 123.5(19) ?
C14 C15 C16 . . . 120.1(3) yes
C14 C15 H15 . . . 116.(2) ?
C16 C15 H15 . . . 124.(2) ?
C11 C16 C15 . . . 120.5(2) yes
C11 C16 H16 . . . 123.0(19) ?
C15 C16 H16 . . . 116.5(19) ?
C3 C17 H17a . . . 112.4(18) ?
C3 C17 H17b . . . 105.7(16) ?
C3 C17 H17c . . . 107.5(18) ?
H17a C17 H17b . . . 113.(2) ?
H17a C17 H17c . . . 108.(3) ?
H17b C17 H17c . . . 111.(2) ?
N4 C18 H18a . . . 110.(2) ?
N4 C18 H18b . . . 107.5(18) ?
N4 C18 H18c . . . 105.(2) ?
H18a C18 H18b . . . 115.(3) ?
H18a C18 H18c . . . 100.(3) ?
H18b C18 H18c . . . 118.(3) ?
C6 C19 N20 . . . 175.8(3) yes

loop_
_geom_bond_atom_site_label_1
_geom_bond_atom_site_label_2
_geom_bond_site_symmetry_1
_geom_bond_site_symmetry_2
_geom_bond_distance
_geom_bond_publ_flag
O1 C2 . . 1.432(3) yes
O1 C9a . . 1.435(3) yes
C2 C3 . . 1.544(3) yes
C2 C11 . . 1.509(3) yes
C3 N4 . . 1.493(3) yes
C3 C17 . . 1.527(3) yes
N4 N5 . . 1.442(3) yes
N4 C18 . . 1.464(4) yes
N5 C6 . . 1.455(3) yes
N5 C9a . . 1.464(3) yes
C6 C7 . . 1.539(4) yes
C6 C19 . . 1.469(3) yes
C7 C8 . . 1.516(5) yes
C8 C9 . . 1.510(6) yes
C9 C9a . . 1.514(5) yes
C11 C12 . . 1.390(3) yes
C11 C16 . . 1.391(3) yes
C12 C13 . . 1.383(4) yes
C13 C14 . . 1.385(5) yes
C14 C15 . . 1.382(4) yes
C15 C16 . . 1.384(4) yes
C19 N20 . . 1.138(4) yes
C2 H2 . . 0.96(3) ?
C3 H3 . . 0.97(3) ?
C6 H6 . . 0.98(3) ?
C7 H7a . . 1.09(4) ?
C7 H7b . . 0.89(4) ?
C8 H8a . . 0.97(4) ?
C8 H8b . . 1.05(4) ?
C9 H9a . . 1.08(4) ?
C9 H9b . . 0.96(4) ?
C9a HC9a . . 1.00(4) ?
C12 H12 . . 0.91(3) ?
C13 H13 . . 0.92(3) ?
C14 H14 . . 1.02(4) ?
C15 H15 . . 1.07(4) ?
C16 H16 . . 0.93(3) ?
C17 H17a . . 0.98(3) ?
C17 H17b . . 1.05(3) ?
C17 H17c . . 0.93(3) ?
C18 H18a . . 1.06(4) ?
C18 H18b . . 1.12(4) ?
C18 H18c . . 0.96(4) ?

loop_
_geom_torsion_atom_site_label_1
_geom_torsion_atom_site_label_2
_geom_torsion_atom_site_label_3
_geom_torsion_atom_site_label_4
_geom_torsion
_geom_torsion_publ_flag
N5 C9a O1 C2 -65.6(2) yes
O1 C2 C3 N4 -53.1(2) yes
C2 C3 N4 N5 42.9(2) yes
C3 N4 N5 C9a -43.3(2) yes
N4 N5 C9a O1 54.1(2) yes
C9a N5 C6 C7 -55.6(2) yes
N5 C6 C7 C8 59.0(3) yes
C6 C7 C8 C9 -58.1(3) yes
C7 C8 C9 C9a 54.5(3) yes
C8 C9 C9a N5 -49.3(3) yes
C9 C9a N5 C6 50.1(2) yes
O1 C2 C11 C12 163.1(3) yes
N5 C6 C19 N20 169.6(4) yes
